data_8106828
loop_
_publ_author_name
'An, Zhe'
'Zhu, Ling'
'Zhao, Xin-Hua'

_publ_section_title
;
 Crystal structure of
 bis[4-(3-carboxy-6-fluoro-1-(4-fluorophenyl)-4-oxo-1,4-dihydroquinolin-7-yl)piperazin-1-ium]
 benzene-1,4-dicarboxylate (C20H18F2N3O3)2(C8H4O4), C48H40F4N6O10
;
_journal_issue 1
_journal_name_full 'Zeitschrift f\"ur Kristallographie - New Crystal Structures'
_journal_page_first 211
_journal_page_last 212
_journal_paper_doi 10.1515/ncrs-2015-0093
_journal_volume 231
_journal_year 2016
_chemical_formula_sum 'C48 H40 F4 N6 O10'
_chemical_formula_weight 936.86
_space_group_IT_number 15
_space_group_name_Hall '-C 2yc'
_space_group_name_H-M_alt 'C 1 2/c 1'
_symmetry_cell_setting monoclinic
_symmetry_space_group_name_H-M 'C 1 2/c 1'
_atom_sites_solution_hydrogens geom
_atom_sites_solution_primary direct
_atom_sites_solution_secondary difmap
_cell_angle_alpha 90.00
_cell_angle_beta 97.393(6)
_cell_angle_gamma 90.00
_cell_formula_units_Z 4
_cell_length_a 29.701(2)
_cell_length_b 11.1940(8)
_cell_length_c 13.1275(9)
_cell_measurement_reflns_used 1896
_cell_measurement_temperature 296(2)
_cell_measurement_theta_max 20.52
_cell_measurement_theta_min 2.44
_cell_volume 4328.3(5)
_computing_cell_refinement 'Bruker SMART'
_computing_data_collection 'Bruker SMART'
_computing_data_reduction 'Bruker SAINT'
_computing_molecular_graphics 'Bruker SHELXTL'
_computing_publication_material 'Bruker SHELXTL'
_computing_structure_refinement 'SHELXL-97 (Sheldrick, 1997)'
_computing_structure_solution 'SHELXS-97 (Sheldrick, 1990)'
_diffrn_ambient_temperature 296(2)
_diffrn_measured_fraction_theta_full 0.999
_diffrn_measured_fraction_theta_max 0.999
_diffrn_measurement_device_type 'CCD area detector'
_diffrn_measurement_method 'phi and omega scans'
_diffrn_radiation_monochromator graphite
_diffrn_radiation_source 'fine-focus sealed tube'
_diffrn_radiation_type MoK\a
_diffrn_radiation_wavelength 0.71073
_diffrn_reflns_av_R_equivalents 0.0501
_diffrn_reflns_av_sigmaI/netI 0.0718
_diffrn_reflns_limit_h_max 35
_diffrn_reflns_limit_h_min -35
_diffrn_reflns_limit_k_max 13
_diffrn_reflns_limit_k_min -13
_diffrn_reflns_limit_l_max 15
_diffrn_reflns_limit_l_min -15
_diffrn_reflns_number 16056
_diffrn_reflns_theta_full 25.00
_diffrn_reflns_theta_max 25.00
_diffrn_reflns_theta_min 1.95
_exptl_absorpt_coefficient_mu 0.113
_exptl_absorpt_correction_T_max 0.9832
_exptl_absorpt_correction_T_min 0.9777
_exptl_absorpt_correction_type none
_exptl_crystal_colour Colorless
_exptl_crystal_density_diffrn 1.438
_exptl_crystal_density_method 'not measured'
_exptl_crystal_description Block
_exptl_crystal_F_000 1944
_exptl_crystal_size_max 0.20
_exptl_crystal_size_mid 0.20
_exptl_crystal_size_min 0.15
_refine_diff_density_max 0.297
_refine_diff_density_min -0.234
_refine_diff_density_rms 0.037
_refine_ls_extinction_method none
_refine_ls_goodness_of_fit_ref 1.004
_refine_ls_hydrogen_treatment mixed
_refine_ls_matrix_type full
_refine_ls_number_parameters 321
_refine_ls_number_reflns 3811
_refine_ls_number_restraints 0
_refine_ls_restrained_S_all 1.004
_refine_ls_R_factor_all 0.0839
_refine_ls_R_factor_gt 0.0462
_refine_ls_shift/su_max 0.000
_refine_ls_shift/su_mean 0.000
_refine_ls_structure_factor_coef Fsqd
_refine_ls_weighting_details 'calc w=1/[\s^2^(Fo^2^)+(0.0425P)^2^+2.4633P] where P=(Fo^2^+2Fc^2^)/3'
_refine_ls_weighting_scheme calc
_refine_ls_wR_factor_gt 0.1136
_refine_ls_wR_factor_ref 0.1337
_reflns_number_gt 2440
_reflns_number_total 3811
_reflns_threshold_expression >2sigma(I)
_cod_data_source_file suppl_ncrs-2015-0093_suppl.cif
_cod_data_source_block a
_cod_depositor_comments
;
The following automatic conversions were performed:

data item '_symmetry_cell_setting' value 'Monoclinic' was changed to
'monoclinic' in accordance with the built-in table derived from the
CIF Core dictionary named 'cif_core.dic' version 2.4.5 last updated
on 2014-11-21.

Automatic conversion script
Id: cif_fix_values 8738 2021-04-28 16:35:53Z antanas 
;
_cod_original_cell_volume 4328.2(5)
_cod_original_sg_symbol_H-M C2/c
_cod_database_code 8106828

loop_
_symmetry_equiv_pos_as_xyz
'x, y, z'
'-x, y, -z+1/2'
'x+1/2, y+1/2, z'
'-x+1/2, y+1/2, -z+1/2'
'-x, -y, -z'
'x, -y, z-1/2'
'-x+1/2, -y+1/2, -z'
'x+1/2, -y+1/2, z-1/2'

loop_
_atom_site_label
_atom_site_type_symbol
_atom_site_fract_x
_atom_site_fract_y
_atom_site_fract_z
_atom_site_U_iso_or_equiv
_atom_site_adp_type
_atom_site_occupancy
_atom_site_symmetry_multiplicity
_atom_site_calc_flag
_atom_site_refinement_flags
_atom_site_disorder_assembly
_atom_site_disorder_group
C1 C 0.19156(8) 0.6441(2) 0.95386(15) 0.0415(5) Uani 1 1 d . . .
C2 C 0.24802(8) 0.5542(2) 1.08888(17) 0.0450(6) Uani 1 1 d . . .
C3 C 0.21565(8) 0.6477(2) 1.05278(16) 0.0422(6) Uani 1 1 d . . .
C4 C 0.25530(8) 0.4650(2) 1.01531(17) 0.0457(6) Uani 1 1 d . . .
C5 C 0.16040(8) 0.7337(2) 0.92146(16) 0.0446(6) Uani 1 1 d . . .
H5 H 0.1439 0.7285 0.8565 0.054 Uiso 1 1 calc R . .
C6 C 0.10990(9) 0.9332(2) 0.83976(16) 0.0508(6) Uani 1 1 d . . .
H6A H 0.0884 0.8694 0.8204 0.061 Uiso 1 1 calc R . .
H6B H 0.1356 0.9226 0.8019 0.061 Uiso 1 1 calc R . .
C7 C 0.17117(8) 0.5328(2) 0.79099(16) 0.0452(6) Uani 1 1 d . . .
C8 C 0.20756(8) 0.7435(2) 1.11693(16) 0.0455(6) Uani 1 1 d . . .
H8 H 0.2225 0.7470 1.1836 0.055 Uiso 1 1 calc R . .
C9 C 0.15343(8) 0.8302(2) 0.98343(16) 0.0438(6) Uani 1 1 d . . .
C10 C 0.17823(8) 0.8304(2) 1.08228(16) 0.0462(6) Uani 1 1 d . . .
C11 C 0.23054(8) 0.4657(2) 0.92044(18) 0.0483(6) Uani 1 1 d . . .
H11 H 0.2355 0.4048 0.8750 0.058 Uiso 1 1 calc R . .
C12 C 0.28807(9) 0.3662(2) 1.0409(2) 0.0553(7) Uani 1 1 d . . .
C13 C 0.17452(8) 0.6096(2) 0.71035(17) 0.0530(6) Uani 1 1 d . . .
H13 H 0.1952 0.6725 0.7177 0.064 Uiso 1 1 calc R . .
C14 C 0.11768(10) 0.4988(3) 0.6105(2) 0.0653(8) Uani 1 1 d . . .
C15 C 0.14711(9) 0.5926(3) 0.61872(19) 0.0622(7) Uani 1 1 d . . .
H15 H 0.1487 0.6440 0.5636 0.075 Uiso 1 1 calc R . .
C16 C 0.08758(9) 1.0527(2) 0.81233(19) 0.0569(7) Uani 1 1 d . . .
H16A H 0.1099 1.1160 0.8254 0.068 Uiso 1 1 calc R . .
H16B H 0.0760 1.0539 0.7398 0.068 Uiso 1 1 calc R . .
C17 C 0.14092(9) 0.4392(2) 0.78105(19) 0.0573(7) Uani 1 1 d . . .
H17 H 0.1388 0.3882 0.8362 0.069 Uiso 1 1 calc R . .
C18 C 0.06733(11) 1.0727(3) 0.9843(2) 0.0685(8) Uani 1 1 d . . .
H18A H 0.0428 1.0877 1.0247 0.082 Uiso 1 1 calc R . .
H18B H 0.0900 1.1348 0.9994 0.082 Uiso 1 1 calc R . .
C19 C 0.11360(9) 0.4212(3) 0.6885(2) 0.0680(8) Uani 1 1 d . . .
H19 H 0.0931 0.3580 0.6800 0.082 Uiso 1 1 calc R . .
C20 C 0.08827(10) 0.9517(3) 1.01151(19) 0.0656(8) Uani 1 1 d . . .
H20A H 0.1000 0.9499 1.0840 0.079 Uiso 1 1 calc R . .
H20B H 0.0652 0.8902 0.9988 0.079 Uiso 1 1 calc R . .
C21 C 0.0000 0.5446(3) 0.2500 0.0576(9) Uani 1 2 d S . .
C22 C 0.0000 0.2969(3) 0.2500 0.0534(9) Uani 1 2 d S . .
C23 C 0.0000 0.1632(3) 0.2500 0.0572(9) Uani 1 2 d S . .
C24 C 0.00257(10) 0.3593(2) 0.3412(2) 0.0662(8) Uani 1 1 d . . .
H24 H 0.0038 0.3181 0.4031 0.079 Uiso 1 1 calc R . .
C25 C 0.00326(10) 0.4824(3) 0.3410(2) 0.0700(8) Uani 1 1 d . . .
H25 H 0.0060 0.5238 0.4029 0.084 Uiso 1 1 calc R . .
C26 C 0.0000 0.6794(4) 0.2500 0.0782(13) Uani 1 2 d S . .
F1 F 0.17314(5) 0.92584(13) 1.14399(10) 0.0660(4) Uani 1 1 d . . .
F2 F 0.09118(6) 0.4814(2) 0.51941(12) 0.1029(7) Uani 1 1 d . . .
H1 H 0.2926(13) 0.433(3) 1.174(3) 0.123(13) Uiso 1 1 d . . .
H1M H 0.0332(10) 1.150(3) 0.855(2) 0.075(8) Uiso 1 1 d . . .
H2M H 0.0222(12) 1.003(3) 0.855(2) 0.105(10) Uiso 1 1 d . . .
N1 N 0.19934(7) 0.54931(17) 0.88855(13) 0.0455(5) Uani 1 1 d . . .
N2 N 0.12528(7) 0.92694(17) 0.95023(13) 0.0476(5) Uani 1 1 d . . .
N3 N 0.04981(8) 1.0741(2) 0.87371(16) 0.0538(6) Uani 1 1 d . . .
O1 O -0.00709(7) 0.11067(17) 0.33098(14) 0.0719(6) Uani 1 1 d . . .
O2 O 0.00013(11) 0.7313(2) 0.3328(2) 0.1239(10) Uani 1 1 d . . .
O3 O 0.30467(6) 0.35811(18) 1.13961(15) 0.0672(5) Uani 1 1 d . . .
O4 O 0.29905(7) 0.29646(17) 0.97822(15) 0.0751(6) Uani 1 1 d . . .
O5 O 0.26781(6) 0.55457(16) 1.17970(12) 0.0584(5) Uani 1 1 d . . .

loop_
_atom_site_aniso_label
_atom_site_aniso_U_11
_atom_site_aniso_U_22
_atom_site_aniso_U_33
_atom_site_aniso_U_23
_atom_site_aniso_U_13
_atom_site_aniso_U_12
C1 0.0437(13) 0.0427(13) 0.0376(12) 0.0015(10) 0.0036(10) -0.0018(11)
C2 0.0437(14) 0.0462(15) 0.0446(13) 0.0106(11) 0.0037(11) -0.0053(11)
C3 0.0447(13) 0.0433(14) 0.0383(12) 0.0048(10) 0.0038(10) -0.0060(11)
C4 0.0455(14) 0.0423(14) 0.0483(13) 0.0070(11) 0.0023(11) -0.0001(11)
C5 0.0458(14) 0.0501(15) 0.0365(12) 0.0010(11) -0.0001(10) 0.0034(12)
C6 0.0528(15) 0.0596(17) 0.0404(12) 0.0018(11) 0.0079(11) 0.0104(13)
C7 0.0464(14) 0.0494(15) 0.0388(12) -0.0047(11) 0.0015(10) 0.0079(12)
C8 0.0534(15) 0.0482(15) 0.0335(12) 0.0026(11) -0.0001(10) -0.0059(12)
C9 0.0469(14) 0.0452(15) 0.0398(12) 0.0012(11) 0.0079(10) 0.0002(11)
C10 0.0574(15) 0.0448(15) 0.0366(12) -0.0065(11) 0.0061(11) -0.0010(12)
C11 0.0490(15) 0.0405(14) 0.0547(14) -0.0004(11) 0.0037(12) 0.0037(12)
C12 0.0485(15) 0.0480(16) 0.0675(17) 0.0080(14) 0.0003(13) -0.0008(13)
C13 0.0516(15) 0.0579(16) 0.0488(14) -0.0020(12) 0.0041(12) 0.0006(13)
C14 0.0512(17) 0.094(2) 0.0474(15) -0.0161(15) -0.0063(13) 0.0088(17)
C15 0.0633(18) 0.079(2) 0.0436(14) 0.0038(13) 0.0035(13) 0.0129(16)
C16 0.0585(16) 0.0597(17) 0.0534(14) 0.0099(12) 0.0101(12) 0.0069(13)
C17 0.0588(16) 0.0599(17) 0.0520(15) -0.0033(13) 0.0025(12) -0.0066(14)
C18 0.077(2) 0.069(2) 0.0605(16) -0.0094(14) 0.0134(14) 0.0180(16)
C19 0.0531(17) 0.077(2) 0.0726(19) -0.0183(16) 0.0021(14) -0.0115(15)
C20 0.0708(19) 0.079(2) 0.0494(14) 0.0050(14) 0.0176(13) 0.0183(16)
C21 0.053(2) 0.044(2) 0.074(3) 0.000 0.0029(18) 0.000
C22 0.055(2) 0.046(2) 0.058(2) 0.000 0.0037(17) 0.000
C23 0.056(2) 0.051(2) 0.066(2) 0.000 0.0095(19) 0.000
C24 0.086(2) 0.0525(17) 0.0580(16) 0.0012(14) 0.0025(14) -0.0017(15)
C25 0.088(2) 0.0568(19) 0.0636(18) -0.0108(14) 0.0023(15) -0.0094(16)
C26 0.080(3) 0.054(3) 0.104(4) 0.000 0.030(3) 0.000
F1 0.0895(11) 0.0600(10) 0.0457(8) -0.0143(7) -0.0014(7) 0.0112(8)
F2 0.0823(13) 0.1561(19) 0.0616(10) -0.0264(11) -0.0241(9) -0.0005(12)
N1 0.0511(12) 0.0426(11) 0.0411(10) -0.0022(9) -0.0007(9) 0.0045(10)
N2 0.0569(13) 0.0510(13) 0.0355(10) 0.0017(9) 0.0082(9) 0.0127(10)
N3 0.0580(14) 0.0467(13) 0.0566(13) 0.0003(10) 0.0070(10) 0.0106(12)
O1 0.0892(14) 0.0531(12) 0.0776(13) 0.0104(10) 0.0270(11) 0.0058(10)
O2 0.182(3) 0.0604(15) 0.138(2) -0.0296(15) 0.053(2) -0.0443(17)
O3 0.0686(13) 0.0637(13) 0.0643(12) 0.0145(10) -0.0109(10) 0.0087(10)
O4 0.0777(14) 0.0618(13) 0.0832(14) -0.0043(11) 0.0008(11) 0.0209(11)
O5 0.0603(11) 0.0667(12) 0.0443(9) 0.0090(8) -0.0085(8) 0.0059(9)

loop_
_atom_type_symbol
_atom_type_description
_atom_type_scat_dispersion_real
_atom_type_scat_dispersion_imag
_atom_type_scat_source
C C 0.0033 0.0016 'International Tables Vol C Tables 4.2.6.8 and 6.1.1.4'
H H 0.0000 0.0000 'International Tables Vol C Tables 4.2.6.8 and 6.1.1.4'
N N 0.0061 0.0033 'International Tables Vol C Tables 4.2.6.8 and 6.1.1.4'
O O 0.0106 0.0060 'International Tables Vol C Tables 4.2.6.8 and 6.1.1.4'
F F 0.0171 0.0103 'International Tables Vol C Tables 4.2.6.8 and 6.1.1.4'

loop_
_geom_angle_atom_site_label_1
_geom_angle_atom_site_label_2
_geom_angle_atom_site_label_3
_geom_angle
_geom_angle_site_symmetry_1
_geom_angle_site_symmetry_3
C5 C1 C3 120.2(2) . .
C5 C1 N1 120.89(19) . .
C3 C1 N1 118.9(2) . .
O5 C2 C4 123.4(2) . .
O5 C2 C3 120.9(2) . .
C4 C2 C3 115.7(2) . .
C1 C3 C8 118.2(2) . .
C1 C3 C2 121.2(2) . .
C8 C3 C2 120.7(2) . .
C11 C4 C2 120.3(2) . .
C11 C4 C12 118.2(2) . .
C2 C4 C12 121.4(2) . .
C9 C5 C1 121.7(2) . .
C9 C5 H5 119.1 . .
C1 C5 H5 119.1 . .
N2 C6 C16 110.40(19) . .
N2 C6 H6A 109.6 . .
C16 C6 H6A 109.6 . .
N2 C6 H6B 109.6 . .
C16 C6 H6B 109.6 . .
H6A C6 H6B 108.1 . .
C17 C7 C13 120.9(2) . .
C17 C7 N1 118.5(2) . .
C13 C7 N1 120.6(2) . .
C10 C8 C3 120.2(2) . .
C10 C8 H8 119.9 . .
C3 C8 H8 119.9 . .
C5 C9 N2 123.2(2) . .
C5 C9 C10 116.3(2) . .
N2 C9 C10 120.3(2) . .
C8 C10 F1 118.9(2) . .
C8 C10 C9 123.3(2) . .
F1 C10 C9 117.7(2) . .
N1 C11 C4 123.9(2) . .
N1 C11 H11 118.1 . .
C4 C11 H11 118.1 . .
O4 C12 O3 121.4(2) . .
O4 C12 C4 123.6(2) . .
O3 C12 C4 115.0(2) . .
C15 C13 C7 119.5(3) . .
C15 C13 H13 120.3 . .
C7 C13 H13 120.3 . .
F2 C14 C19 118.2(3) . .
F2 C14 C15 118.3(3) . .
C19 C14 C15 123.5(2) . .
C14 C15 C13 118.5(3) . .
C14 C15 H15 120.7 . .
C13 C15 H15 120.7 . .
N3 C16 C6 110.6(2) . .
N3 C16 H16A 109.5 . .
C6 C16 H16A 109.5 . .
N3 C16 H16B 109.5 . .
C6 C16 H16B 109.5 . .
H16A C16 H16B 108.1 . .
C7 C17 C19 119.7(2) . .
C7 C17 H17 120.2 . .
C19 C17 H17 120.2 . .
N3 C18 C20 108.9(2) . .
N3 C18 H18A 109.9 . .
C20 C18 H18A 109.9 . .
N3 C18 H18B 109.9 . .
C20 C18 H18B 109.9 . .
H18A C18 H18B 108.3 . .
C14 C19 C17 117.9(3) . .
C14 C19 H19 121.0 . .
C17 C19 H19 121.0 . .
N2 C20 C18 110.7(2) . .
N2 C20 H20A 109.5 . .
C18 C20 H20A 109.5 . .
N2 C20 H20B 109.5 . .
C18 C20 H20B 109.5 . .
H20A C20 H20B 108.1 . .
C25 C21 C25 119.2(4) 2 .
C25 C21 C26 120.40(18) 2 .
C25 C21 C26 120.40(18) . .
C24 C22 C24 119.2(3) . 2
C24 C22 C23 120.41(17) . .
C24 C22 C23 120.41(17) 2 .
O1 C23 O1 124.2(3) 2 .
O1 C23 C22 117.92(17) 2 .
O1 C23 C22 117.92(17) . .
C25 C24 C22 120.2(3) . .
C25 C24 H24 119.9 . .
C22 C24 H24 119.9 . .
C21 C25 C24 120.6(3) . .
C21 C25 H25 119.7 . .
C24 C25 H25 119.7 . .
O2 C26 O2 123.7(4) . 2
O2 C26 C21 118.1(2) . .
O2 C26 C21 118.1(2) 2 .
C11 N1 C1 119.83(19) . .
C11 N1 C7 118.87(19) . .
C1 N1 C7 121.00(18) . .
C9 N2 C6 116.23(17) . .
C9 N2 C20 115.67(18) . .
C6 N2 C20 111.89(19) . .
C18 N3 C16 109.7(2) . .
C18 N3 H1M 110.4(15) . .
C16 N3 H1M 113.1(15) . .
C18 N3 H2M 110.6(15) . .
C16 N3 H2M 110.0(15) . .
H1M N3 H2M 103(2) . .
C12 O3 H1 105.3(19) . .

loop_
_geom_bond_atom_site_label_1
_geom_bond_atom_site_label_2
_geom_bond_distance
_geom_bond_site_symmetry_2
C1 C5 1.393(3) .
C1 C3 1.400(3) .
C1 N1 1.402(3) .
C2 O5 1.260(3) .
C2 C4 1.425(3) .
C2 C3 1.458(3) .
C3 C8 1.404(3) .
C4 C11 1.362(3) .
C4 C12 1.484(3) .
C5 C9 1.384(3) .
C5 H5 0.9300 .
C6 N2 1.465(3) .
C6 C16 1.516(3) .
C6 H6A 0.9700 .
C6 H6B 0.9700 .
C7 C17 1.376(3) .
C7 C13 1.377(3) .
C7 N1 1.449(3) .
C8 C10 1.345(3) .
C8 H8 0.9300 .
C9 N2 1.403(3) .
C9 C10 1.407(3) .
C10 F1 1.361(2) .
C11 N1 1.345(3) .
C11 H11 0.9300 .
C12 O4 1.209(3) .
C12 O3 1.329(3) .
C13 C15 1.376(3) .
C13 H13 0.9300 .
C14 F2 1.359(3) .
C14 C19 1.361(4) .
C14 C15 1.361(4) .
C15 H15 0.9300 .
C16 N3 1.482(3) .
C16 H16A 0.9700 .
C16 H16B 0.9700 .
C17 C19 1.386(4) .
C17 H17 0.9300 .
C18 N3 1.478(3) .
C18 C20 1.514(4) .
C18 H18A 0.9700 .
C18 H18B 0.9700 .
C19 H19 0.9300 .
C20 N2 1.470(3) .
C20 H20A 0.9700 .
C20 H20B 0.9700 .
C21 C25 1.375(3) 2
C21 C25 1.375(3) .
C21 C26 1.509(6) .
C22 C24 1.380(3) .
C22 C24 1.380(3) 2
C22 C23 1.496(5) .
C23 O1 1.256(2) 2
C23 O1 1.256(2) .
C24 C25 1.379(4) .
C24 H24 0.9300 .
C25 H25 0.9300 .
C26 O2 1.233(3) .
C26 O2 1.233(3) 2
N3 H1M 0.99(3) .
N3 H2M 1.15(4) .
O3 H1 1.04(4) .

loop_
_geom_torsion_atom_site_label_1
_geom_torsion_atom_site_label_2
_geom_torsion_atom_site_label_3
_geom_torsion_atom_site_label_4
_geom_torsion
_geom_torsion_site_symmetry_1
_geom_torsion_site_symmetry_2
_geom_torsion_site_symmetry_3
_geom_torsion_site_symmetry_4
C5 C1 C3 C8 -0.3(3) . . . .
N1 C1 C3 C8 179.7(2) . . . .
C5 C1 C3 C2 179.2(2) . . . .
N1 C1 C3 C2 -0.8(3) . . . .
O5 C2 C3 C1 -176.2(2) . . . .
C4 C2 C3 C1 3.8(3) . . . .
O5 C2 C3 C8 3.3(3) . . . .
C4 C2 C3 C8 -176.7(2) . . . .
O5 C2 C4 C11 175.6(2) . . . .
C3 C2 C4 C11 -4.4(3) . . . .
O5 C2 C4 C12 -1.3(4) . . . .
C3 C2 C4 C12 178.7(2) . . . .
C3 C1 C5 C9 2.3(3) . . . .
N1 C1 C5 C9 -177.7(2) . . . .
C1 C3 C8 C10 -1.7(3) . . . .
C2 C3 C8 C10 178.8(2) . . . .
C1 C5 C9 N2 174.4(2) . . . .
C1 C5 C9 C10 -2.4(3) . . . .
C3 C8 C10 F1 -176.1(2) . . . .
C3 C8 C10 C9 1.6(4) . . . .
C5 C9 C10 C8 0.4(3) . . . .
N2 C9 C10 C8 -176.5(2) . . . .
C5 C9 C10 F1 178.1(2) . . . .
N2 C9 C10 F1 1.2(3) . . . .
C2 C4 C11 N1 1.9(4) . . . .
C12 C4 C11 N1 179.0(2) . . . .
C11 C4 C12 O4 11.5(4) . . . .
C2 C4 C12 O4 -171.5(2) . . . .
C11 C4 C12 O3 -167.9(2) . . . .
C2 C4 C12 O3 9.1(3) . . . .
C17 C7 C13 C15 0.2(4) . . . .
N1 C7 C13 C15 -179.5(2) . . . .
F2 C14 C15 C13 -179.0(2) . . . .
C19 C14 C15 C13 0.5(4) . . . .
C7 C13 C15 C14 -0.7(4) . . . .
N2 C6 C16 N3 -55.9(3) . . . .
C13 C7 C17 C19 0.4(4) . . . .
N1 C7 C17 C19 -179.9(2) . . . .
F2 C14 C19 C17 179.7(2) . . . .
C15 C14 C19 C17 0.1(4) . . . .
C7 C17 C19 C14 -0.6(4) . . . .
N3 C18 C20 N2 59.0(3) . . . .
C24 C22 C23 O1 -165.52(18) . . . 2
C24 C22 C23 O1 14.48(18) 2 . . 2
C24 C22 C23 O1 14.48(18) . . . .
C24 C22 C23 O1 -165.52(18) 2 . . .
C24 C22 C24 C25 -1.0(2) 2 . . .
C23 C22 C24 C25 179.0(2) . . . .
C25 C21 C25 C24 -1.0(2) 2 . . .
C26 C21 C25 C24 179.0(2) . . . .
C22 C24 C25 C21 2.0(4) . . . .
C25 C21 C26 O2 175.6(2) 2 . . .
C25 C21 C26 O2 -4.4(2) . . . .
C25 C21 C26 O2 -4.4(2) 2 . . 2
C25 C21 C26 O2 175.6(2) . . . 2
C4 C11 N1 C1 1.4(3) . . . .
C4 C11 N1 C7 -172.4(2) . . . .
C5 C1 N1 C11 178.1(2) . . . .
C3 C1 N1 C11 -1.9(3) . . . .
C5 C1 N1 C7 -8.2(3) . . . .
C3 C1 N1 C7 171.8(2) . . . .
C17 C7 N1 C11 65.8(3) . . . .
C13 C7 N1 C11 -114.5(3) . . . .
C17 C7 N1 C1 -107.9(3) . . . .
C13 C7 N1 C1 71.8(3) . . . .
C5 C9 N2 C6 -11.3(3) . . . .
C10 C9 N2 C6 165.4(2) . . . .
C5 C9 N2 C20 123.0(2) . . . .
C10 C9 N2 C20 -60.4(3) . . . .
C16 C6 N2 C9 -169.3(2) . . . .
C16 C6 N2 C20 54.8(3) . . . .
C18 C20 N2 C9 166.9(2) . . . .
C18 C20 N2 C6 -56.9(3) . . . .
C20 C18 N3 C16 -60.3(3) . . . .
C6 C16 N3 C18 59.4(3) . . . .
